data_9012641
loop_
_publ_author_name
'Rastsvetaeva, R. K.'
'Chukanov, N. V.'
'Pekov, I. V.'

_publ_section_title
;
 Refined crystal structure of kuzmenkoite
;
_journal_name_full 'Crystallography Reports'
_journal_page_first 759
_journal_page_last 761
_journal_paper_doi 10.1134/1.1312915
_journal_volume 45
_journal_year 2000
_chemical_compound_source 'Lovozero massif, Kola Peninsula, Russia'
_chemical_formula_sum 'Ba0.03 Fe0.4 H13.17 K1.63 Mn0.56 Na0.18 Nb0.34 O32.25 Si8 Ti3.4'
_chemical_name_mineral Kuzmenkoite-Mn
_space_group_IT_number 8
_symmetry_space_group_name_Hall 'C -2y'
_symmetry_space_group_name_H-M 'C 1 m 1'
_cell_angle_alpha 90
_cell_angle_beta 117.09
_cell_angle_gamma 90
_cell_formula_units_Z 2
_cell_length_a 14.369
_cell_length_b 13.906
_cell_length_c 7.812
_cell_volume 1389.708
_database_code_amcsd 0012368
_exptl_crystal_density_diffrn 2.565
_cod_original_formula_sum 'K1.63 Ba.03 Na.18 Ti3.4 Nb.34 Fe.4 Mn.56 Si8 O32.25 H13.17'
_cod_database_code 9012641

loop_
_space_group_symop_operation_xyz
x,y,z
1/2+x,1/2+y,z
x,-y,z
1/2+x,1/2-y,z

loop_
_atom_site_label
_atom_site_fract_x
_atom_site_fract_y
_atom_site_fract_z
_atom_site_occupancy
_atom_site_U_iso_or_equiv
_atom_site_type_symbol
_atom_site_attached_hydrogens
K1 0.09450 0.00000 0.33600 0.27000 0.04433 K 0
Ba1 0.09450 0.00000 0.33600 0.03000 0.04433 Ba 0
K2 0.57250 0.03930 0.28650 0.41000 0.04559 K 0
K3 0.42750 0.05430 0.73100 0.21000 0.04179 K 0
Na3 0.42750 0.05430 0.73100 0.09000 0.04179 Na 0
K4 0.51800 0.11200 0.02700 0.06000 0.06333 K 0
TiM1 0.00000 0.23010 0.50000 0.90000 0.01545 Ti 0
NbM1 0.00000 0.23010 0.50000 0.10000 0.01545 Nb 0
TiM2 0.25100 0.25110 0.50280 0.80000 0.01292 Ti 0
FeM2 0.25100 0.25110 0.50280 0.20000 0.01292 Fe 0
Mn -0.00240 0.00000 0.50170 0.56000 0.01583 Mn 0
Nb -0.00240 0.00000 0.50170 0.14000 0.01583 Nb 0
Si1 0.18300 0.38920 0.75380 1.00000 0.00545 Si 0
Si2 0.81700 0.61090 0.24760 1.00000 0.01469 Si 0
Si3 0.29320 0.39060 0.19630 1.00000 0.00798 Si 0
Si4 0.70640 0.60990 0.80270 1.00000 0.01051 Si 0
O 0.49700 0.34600 0.01100 0.32500 0.06459 O 0
H3O 0.49700 0.34600 0.01100 0.32500 0.06459 H 0
O1 0.08350 0.32210 0.69180 1.00000 0.01900 O 0
O2 0.23990 0.37170 0.62030 1.00000 0.01140 O 0
O3 0.76960 0.67900 0.73040 1.00000 0.01900 O 0
O4 0.41760 0.37910 0.32750 1.00000 0.00633 O 0
O5 0.35630 0.00000 0.27240 1.00000 0.00887 O 0
O6 0.26650 0.37230 0.97400 1.00000 0.01520 O 0
O7 0.24090 0.00000 0.78600 1.00000 0.01646 O 0
O8 0.91930 0.67940 0.31070 1.00000 0.01393 O 0
O9 0.76170 0.62880 0.38320 1.00000 0.01646 O 0
O10 0.22640 0.31920 0.26210 1.00000 0.01013 O 0
O11 0.58160 0.62040 0.67100 1.00000 0.02280 O 0
O12 0.14110 0.50000 0.73350 1.00000 0.02786 O 0
O13 0.73240 0.63030 0.02440 1.00000 0.01900 O 0
O14 0.25780 0.50000 0.21230 1.00000 0.01646 O 0
O-H1 0.09990 0.23060 0.60590 1.00000 0.01140 O 1
O-H2 0.09940 0.77220 0.39180 1.00000 0.01646 O 1
Wat1 0.89600 0.00000 0.65600 0.80000 0.03420 O 2
Wat2 0.49100 0.13900 -0.04800 0.50000 0.11779 O 2
Wat3 0.97700 0.16200 0.98000 0.35000 0.02153 O 2
Wat4 0.08500 0.00000 0.33300 0.70000 0.03926 O 2
Wat5 0.53100 0.11900 0.12900 0.20000 0.02026 O 2

loop_
_cod_changelog_entry_id
_cod_changelog_entry_author
_cod_changelog_entry_date
_cod_changelog_entry_text
1
;cod-tools version 3.8.0
Id: cif_guess_AMCSD_atom_types 9581 2023-05-17 12:35:41Z saulius
;
2023-05-18T11:42:02+03:00
;Derived atom types and hydrogen counts
from atom names that follow the AMCSD naming convention
(Wat == water, O-H == hydroxyl).
;

loop_
_cod_related_entry_id
_cod_related_entry_database
_cod_related_entry_code
1 AMCSD 0012368
